data_1570416
loop_
_publ_author_name
'Cheng, Qiuhong'
'Hao, Aiyou'
'Xing, Pengyao'

_publ_section_title
;
 Selective chiral dimerization and folding driven by arene-perfluoroarene
 force.
;
_journal_issue 2
_journal_name_full 'Chemical science'
_journal_page_first 618
_journal_page_last 628
_journal_paper_doi 10.1039/d3sc05212e
_journal_volume 15
_journal_year 2024
_chemical_formula_moiety '2(C36 H28 F7 N3 O2), C7 H8'
_chemical_formula_sum 'C79 H64 F14 N6 O4'
_chemical_formula_weight 1427.36
_space_group_crystal_system monoclinic
_space_group_IT_number 4
_space_group_name_Hall 'P 2yb'
_space_group_name_H-M_alt 'P 1 21 1'
_atom_sites_solution_hydrogens mixed
_atom_sites_solution_primary dual
_audit_creation_date 2022-11-30
_audit_creation_method
;
Olex2 1.3
(compiled 2020.02.04 svn.rd84adfe8 for OlexSys, GUI svn.r6032)
;
_audit_update_record
;
2023-03-03 deposited with the CCDC.	2023-11-28 downloaded from the CCDC.
;
_cell_angle_alpha 90
_cell_angle_beta 102.884(2)
_cell_angle_gamma 90
_cell_formula_units_Z 2
_cell_length_a 17.8394(3)
_cell_length_b 8.2183(2)
_cell_length_c 22.8962(5)
_cell_measurement_reflns_used 10372
_cell_measurement_temperature 173.00(10)
_cell_measurement_theta_max 74.3340
_cell_measurement_theta_min 2.8450
_cell_volume 3272.29(12)
_computing_cell_refinement 'CrysAlisPro 1.171.42.49 (Rigaku OD, 2022)'
_computing_data_collection 'CrysAlisPro 1.171.42.49 (Rigaku OD, 2022)'
_computing_data_reduction 'CrysAlisPro 1.171.42.49 (Rigaku OD, 2022)'
_computing_molecular_graphics 'Olex2 1.3 (Dolomanov et al., 2009)'
_computing_publication_material 'Olex2 1.3 (Dolomanov et al., 2009)'
_computing_structure_refinement 'SHELXL 2018/3 (Sheldrick, 2015)'
_computing_structure_solution 'SHELXT 2014/5 (Sheldrick, 2014)'
_diffrn_ambient_environment N~2~
_diffrn_ambient_temperature 173.00(10)
_diffrn_detector 'Hybrid Pixel Array Detector'
_diffrn_detector_area_resol_mean 10.0000
_diffrn_detector_type HyPix
_diffrn_measured_fraction_theta_full 0.995
_diffrn_measured_fraction_theta_max 0.954
_diffrn_measurement_details
;
List of Runs (angles in degrees, time in seconds):

  # Type    Start    End  Width  t~exp~   \w     \q     \k     \f   Frames
#--------------------------------------------------------------------------
  1  \w    -86.00 -60.00   1.00    1.00    --  -48.67 125.00 150.00   26
  2  \w    -98.00 -58.00   1.00    1.00    --  -48.67-147.00 -93.00   40
  3  \w   -111.00 -73.00   1.00    1.00    --  -48.67-125.00  72.00   38
  4  \w    -87.00 -62.00   1.00    1.00    --  -48.67 147.00 -43.00   25
  5  \w     35.00  84.00   1.00    1.00    --   48.67-125.00  72.00   49
  6  \w     52.00  78.00   1.00    1.00    --   48.67-147.00 -93.00   26
  7  \w    -84.00 -58.00   1.00    5.60    --  -91.75-147.00 -93.00   26
  8  \w    -87.00 -62.00   1.00    5.60    --  -91.75 147.00 -43.00   25
  9  \w   -154.00-120.00   1.00    5.60    --  -91.75-125.00  72.00   34
 10  \w     97.00 143.00   1.00    5.60    --  106.65 125.00 150.00   46
 11  \w     65.00 110.00   1.00    5.60    --  106.65-125.00  72.00   45
 12  \w     81.00 107.00   1.00    5.60    --  106.65 147.00 -43.00   26
 13  \w     46.00 128.00   1.00    5.60    --  106.65-147.00 -93.00   82
 14  \w    -43.00  23.00   1.00    1.00    --  -48.67  38.00-120.00   66
 15  \w    -20.00  18.00   1.00    1.00    --  -48.67  19.00-180.00   38
 16  \w   -118.00 -28.00   1.00    1.00    --  -48.67 -77.00  90.00   90
 17  \w   -162.00 -73.00   1.00    5.60    --  -91.75-125.00  30.00   89
 18  \w   -160.00 -79.00   1.00    5.60    --  -91.75 -19.00-120.00   81
 19  \w    -64.00 -19.00   1.00    5.60    --  -91.75  57.00 -60.00   45
 20  \w    -64.00 -19.00   1.00    5.60    --  -91.75  57.00 -30.00   45
 21  \w   -163.00 -89.00   1.00    5.60    --  -91.75 -99.00   0.00   74
 22  \w    -83.00 -25.00   1.00    5.60    --  -91.75 125.00  60.00   58
 23  \w     35.00 111.00   1.00    5.60    --  106.65-125.00  30.00   76
 24  \w     35.00  65.00   1.00    5.60    --  106.65 -57.00 120.00   30
 25  \w     34.00  65.00   1.00    5.60    --  106.65 -57.00  30.00   31
 26  \w     72.00 111.00   1.00    5.60    --  106.65-125.00 120.00   39
 27  \w     40.00 106.00   1.00    5.60    --  106.65 -99.00-120.00   66
 28  \w     38.00  69.00   1.00    5.60    --  106.65-125.00 120.00   31
 29  \w     95.00 177.00   1.00    5.60    --  106.65 125.00  90.00   82
 30  \w     94.00 173.00   1.00    5.60    --  106.65  19.00 150.00   79
;
_diffrn_measurement_device 'four-circle diffractometer'
_diffrn_measurement_device_type 'XtaLAB Synergy, Dualflex, HyPix'
_diffrn_measurement_method '\w scans'
_diffrn_orient_matrix_type 'CrysAlisPro convention (1999,Acta A55,543-557)'
_diffrn_orient_matrix_UB_11 0.0413540000
_diffrn_orient_matrix_UB_12 0.0679848000
_diffrn_orient_matrix_UB_13 0.0614622000
_diffrn_orient_matrix_UB_21 0.0220762000
_diffrn_orient_matrix_UB_22 -0.1741860000
_diffrn_orient_matrix_UB_23 0.0222213000
_diffrn_orient_matrix_UB_31 0.0751583000
_diffrn_orient_matrix_UB_32 0.0137416000
_diffrn_orient_matrix_UB_33 -0.0221905000
_diffrn_radiation_monochromator mirror
_diffrn_radiation_probe x-ray
_diffrn_radiation_type 'Cu K\a'
_diffrn_radiation_wavelength 1.54184
_diffrn_reflns_av_R_equivalents 0.0860
_diffrn_reflns_av_unetI/netI 0.0707
_diffrn_reflns_Laue_measured_fraction_full 0.995
_diffrn_reflns_Laue_measured_fraction_max 0.954
_diffrn_reflns_limit_h_max 22
_diffrn_reflns_limit_h_min -16
_diffrn_reflns_limit_k_max 10
_diffrn_reflns_limit_k_min -10
_diffrn_reflns_limit_l_max 27
_diffrn_reflns_limit_l_min -28
_diffrn_reflns_number 34499
_diffrn_reflns_point_group_measured_fraction_full 0.981
_diffrn_reflns_point_group_measured_fraction_max 0.911
_diffrn_reflns_theta_full 67.684
_diffrn_reflns_theta_max 76.460
_diffrn_reflns_theta_min 2.852
_diffrn_source 'micro-focus sealed X-ray tube'
_diffrn_source_type 'PhotonJet (Cu) X-ray Source'
_exptl_absorpt_coefficient_mu 1.001
_exptl_absorpt_correction_T_max 1.00000
_exptl_absorpt_correction_T_min 0.41169
_exptl_absorpt_correction_type multi-scan
_exptl_absorpt_process_details
;
CrysAlisPro 1.171.42.49 (Rigaku Oxford Diffraction, 2022)
Empirical absorption correction using spherical harmonics,
implemented in SCALE3 ABSPACK scaling algorithm.
;
_exptl_crystal_colour 'clear light colourless'
_exptl_crystal_colour_lustre clear
_exptl_crystal_colour_modifier light
_exptl_crystal_colour_primary colourless
_exptl_crystal_density_diffrn 1.449
_exptl_crystal_description needle
_exptl_crystal_F_000 1476
_exptl_crystal_size_max 0.02
_exptl_crystal_size_mid 0.003
_exptl_crystal_size_min 0.001
_refine_diff_density_max 1.281
_refine_diff_density_min -0.491
_refine_diff_density_rms 0.095
_refine_ls_abs_structure_details
;
 Flack x determined using 3323 quotients [(I+)-(I-)]/[(I+)+(I-)]
 (Parsons, Flack and Wagner, Acta Cryst. B69 (2013) 249-259).
;
_refine_ls_abs_structure_Flack -0.02(10)
_refine_ls_extinction_method none
_refine_ls_goodness_of_fit_ref 1.064
_refine_ls_hydrogen_treatment constr
_refine_ls_matrix_type full
_refine_ls_number_parameters 907
_refine_ls_number_reflns 12545
_refine_ls_number_restraints 97
_refine_ls_restrained_S_all 1.078
_refine_ls_R_factor_all 0.1279
_refine_ls_R_factor_gt 0.1107
_refine_ls_shift/su_max 0.002
_refine_ls_shift/su_mean 0.000
_refine_ls_structure_factor_coef Fsqd
_refine_ls_weighting_details 'w=1/[\s^2^(Fo^2^)+(0.1227P)^2^+11.1031P] where P=(Fo^2^+2Fc^2^)/3'
_refine_ls_weighting_scheme calc
_refine_ls_wR_factor_gt 0.2864
_refine_ls_wR_factor_ref 0.2990
_reflns_Friedel_coverage 0.781
_reflns_Friedel_fraction_full 0.965
_reflns_Friedel_fraction_max 0.861
_reflns_number_gt 10088
_reflns_number_total 12545
_reflns_threshold_expression 'I > 2\s(I)'
_cod_data_source_file d3sc05212e2.cif
_cod_data_source_block 20221124cqh_auto
_cod_depositor_comments 'Adding full bibliography for 1570414--1570417.cif.'
_cod_database_code 1570416
_shelx_shelxl_version_number 2018/3
_chemical_oxdiff_formula CNOF
_shelx_space_group_comment
;
The symmetry employed for this shelxl refinement is uniquely defined
by the following loop, which should always be used as a source of
symmetry information in preference to the above space-group names.
They are only intended as comments.
;
_shelx_estimated_absorpt_t_max 0.999
_shelx_estimated_absorpt_t_min 0.980
_reflns_odcompleteness_completeness 99.75
_reflns_odcompleteness_iscentric 1
_reflns_odcompleteness_theta 66.97
_olex2_refinement_description
;
1. Fixed Uiso
 At 1.2 times of:
  All C(H) groups, All C(H,H) groups, All N(H) groups
 At 1.5 times of:
  All C(H,H,H) groups
2. Uiso/Uaniso restraints and constraints
Uanis(C1A) \\sim Ueq: with sigma of 0.001 and sigma for terminal atoms of 0.002
Uanis(N2) \\sim Ueq: with sigma of 0.001 and sigma for terminal atoms of 0.002
Uanis(C1) \\sim Ueq: with sigma of 0.01 and sigma for terminal atoms of 0.02
Uanis(C2U) \\sim Ueq, Uanis(C2N) \\sim Ueq, Uanis(C2F) \\sim Ueq, Uanis(C2Z)
\\sim Ueq, Uanis(C2L) \\sim Ueq: with sigma of 0.01 and sigma for terminal
atoms of 0.02
Uanis(C2D) \\sim Ueq: with sigma of 0.001 and sigma for terminal atoms of 0.002
Uanis(C19) \\sim Ueq: with sigma of 0.001 and sigma for terminal atoms of 0.002
Uanis(C1X) \\sim Ueq: with sigma of 0.01 and sigma for terminal atoms of 0.02
Uanis(N20) \\sim Ueq: with sigma of 0.001 and sigma for terminal atoms of 0.002
Uanis(O4) \\sim Ueq, Uanis(O5) \\sim Ueq, Uanis(O1) \\sim Ueq: with sigma of
0.001 and sigma for terminal atoms of 0.002
Uanis(N3) \\sim Ueq: with sigma of 0.001 and sigma for terminal atoms of 0.002
3.a Riding coordinates:
 N20(H20)
3.b Ternary CH refined with riding coordinates:
 C5(H5A), C1P(H1P)
3.c Secondary CH2 refined with riding coordinates:
 C13(H13A,H13B), C17(H17A,H17B), C19(H19A,H19B), C1A(H1AA,H1AB), C1E(H1EA,
 H1EB), C1M(H1MA,H1MB), C1O(H1OA,H1OB), C1V(H1VA,H1VB), C1X(H1XA,H1XB),
 C1Y(H1YA,H1YB), C28(H28A,H28B), C2P(H2PA,H2PB)
3.d Aromatic/amide H refined with riding coordinates:
 N1(H1), N2(H2), N3(H3), N4(H4), N5(H5), C14(H14), C1J(H1J), C1K(H1K),
 C1L(H1L), C1W(H1W), C22(H22), C24(H24), C25(H25), C26(H26), C27(H27), C29(H29),
  C2A(H2A), C2B(H2B), C2G(H2G), C2H(H2H), C2J(H2J), C2K(H2K), C2M(H2M), C6(H6),
 C2T(H2T), C2V(H2V), C2W(H2W), C2Y(H2Y)
3.e Naphthalene refined as free rotating group:
 C2Z(C2F,C2N,C2D,C2U,C2L,C2S,C2I,C2E,C2C)
3.f Idealised Me refined as rotating group:
 C1R(H1RA,H1RB,H1RC), C2Q(H2QA,H2QB,H2QC), C2X(H2XA,H2XB,H2XC)
;
_olex2_submission_special_instructions 'No special instructions were received'
_oxdiff_exptl_absorpt_empirical_details
;
Empirical correction (ABSPACK) includes:
- Absorption correction using spherical harmonics
- Frame scaling
;
_oxdiff_exptl_absorpt_empirical_full_max 1.473
_oxdiff_exptl_absorpt_empirical_full_min 0.424

loop_
_space_group_symop_operation_xyz
'x, y, z'
'-x, y+1/2, -z'

loop_
_atom_site_label
_atom_site_type_symbol
_atom_site_fract_x
_atom_site_fract_y
_atom_site_fract_z
_atom_site_U_iso_or_equiv
_atom_site_adp_type
_atom_site_occupancy
_atom_site_site_symmetry_order
_atom_site_calc_flag
_atom_site_refinement_flags_posn
_atom_site_refinement_flags_adp
_atom_site_refinement_flags_occupancy
_atom_site_disorder_assembly
_atom_site_disorder_group
F1 F 0.4842(4) -0.0280(8) 0.8561(3) 0.0561(15) Uani 1 1 d . . . . .
F2 F 0.6533(3) 0.2341(9) 1.0126(3) 0.0570(16) Uani 1 1 d . . . . .
F3 F 0.6074(4) -0.0328(9) 0.9470(3) 0.0604(17) Uani 1 1 d . . . . .
F13 F 0.3418(3) 0.6846(8) 0.8325(3) 0.0539(15) Uani 1 1 d . . . . .
F5 F 0.3727(4) 0.1295(8) 0.7935(3) 0.0567(16) Uani 1 1 d . . . . .
O1 O 0.0008(3) 0.7100(8) 0.4643(3) 0.0392(14) Uani 1 1 d . U . . .
F4 F 0.4625(4) 0.6759(8) 0.9238(3) 0.0564(16) Uani 1 1 d . . . . .
F F 0.5733(3) 0.5115(9) 0.9915(3) 0.0575(16) Uani 1 1 d . . . . .
O3 O 0.2441(3) 0.4739(10) 0.5218(3) 0.053(2) Uani 1 1 d . . . . .
O4 O 0.5058(4) 0.6050(9) 0.5387(3) 0.0460(16) Uani 1 1 d . U . . .
N1 N 0.1207(4) 0.6649(9) 0.4527(3) 0.0315(16) Uani 1 1 d . . . . .
H1 H 0.163222 0.709835 0.446823 0.038 Uiso 1 1 calc R U . . .
N2 N 0.1484(4) 0.3437(9) 0.5527(3) 0.0307(15) Uani 1 1 d . U . . .
H2 H 0.098838 0.322548 0.545343 0.037 Uiso 1 1 calc R U . . .
O5 O 0.2568(4) 0.7846(9) 0.4194(3) 0.0518(18) Uani 1 1 d . U . . .
N3 N 0.3448(4) 0.9819(10) 0.4228(3) 0.0361(16) Uani 1 1 d . U . . .
H3 H 0.394099 1.005998 0.432479 0.043 Uiso 1 1 calc R U . . .
N4 N 0.3792(4) 0.6254(10) 0.5018(3) 0.0336(16) Uani 1 1 d . . . . .
H4 H 0.332782 0.604566 0.507023 0.040 Uiso 1 1 calc R U . . .
F6 F -0.0979(4) 0.7240(14) 0.0113(3) 0.091(3) Uani 1 1 d . . . . .
F11 F 0.0489(5) 0.4734(11) 0.1864(5) 0.097(3) Uani 1 1 d . . . . .
C1 C 0.1758(4) 0.4359(11) 0.5142(4) 0.0339(19) Uani 1 1 d . U . . .
F12 F 0.1475(5) 0.6475(16) 0.2566(5) 0.123(4) Uani 1 1 d . . . . .
C3 C 0.0607(4) 0.7624(11) 0.4560(4) 0.0285(17) Uani 1 1 d . . . . .
N5 N 0.2941(4) 0.4275(11) 0.7609(3) 0.0427(19) Uani 1 1 d . . . . .
H5 H 0.267481 0.518252 0.759024 0.051 Uiso 1 1 calc R U . . .
C4 C 0.4404(4) 0.5802(12) 0.5435(4) 0.036(2) Uani 1 1 d . . . . .
C5 C 0.1179(4) 0.4908(10) 0.4585(4) 0.0322(18) Uani 1 1 d . . . . .
H5A H 0.065133 0.457915 0.462000 0.039 Uiso 1 1 calc R U . . .
C2 C -0.0597(5) 0.8628(12) 0.2502(4) 0.035(2) Uani 1 1 d . . . . .
C7 C 0.5868(5) 0.3523(12) 0.7858(4) 0.0358(19) Uani 1 1 d . . . . .
F7 F 0.0702(5) 1.1677(11) 0.1057(4) 0.090(3) Uani 1 1 d . . . . .
C8 C 0.6495(5) 0.3776(13) 0.8357(4) 0.039(2) Uani 1 1 d . . . . .
C9 C -0.1138(5) 0.8944(11) 0.1941(4) 0.0327(19) Uani 1 1 d . . . . .
C10 C -0.0096(5) 0.9878(11) 0.2763(4) 0.0318(18) Uani 1 1 d . . . . .
C11 C 0.3244(4) 0.8310(12) 0.4296(4) 0.035(2) Uani 1 1 d . . . . .
C12 C -0.1615(6) 0.6102(13) 0.1931(4) 0.042(2) Uani 1 1 d . . . . .
C13 C 0.0488(4) 0.9619(12) 0.3350(4) 0.0336(19) Uani 1 1 d . . . . .
H13A H 0.094520 1.030027 0.334895 0.040 Uiso 1 1 calc R U . . .
H13B H 0.065444 0.846737 0.337402 0.040 Uiso 1 1 calc R U . . .
C14 C -0.0602(5) 0.7040(12) 0.2761(4) 0.038(2) Uani 1 1 d . . . . .
H14 H -0.026646 0.681844 0.313685 0.045 Uiso 1 1 calc R U . . .
C15 C 0.5023(6) 0.1079(14) 0.8876(5) 0.045(2) Uani 1 1 d . . . . .
C16 C 0.3546(5) 0.4084(13) 0.8095(4) 0.039(2) Uani 1 1 d . . . . .
C17 C 0.4225(5) 0.4988(15) 0.5983(4) 0.046(3) Uani 1 1 d . . . . .
H17A H 0.410080 0.382728 0.589341 0.055 Uiso 1 1 calc R U . . .
H17B H 0.376861 0.551147 0.608138 0.055 Uiso 1 1 calc R U . . .
C18 C 0.3948(5) 0.2655(12) 0.8249(4) 0.040(2) Uani 1 1 d . . . . .
C19 C 0.4905(6) 0.5112(13) 0.6522(4) 0.043(2) Uani 1 1 d . U . . .
H19A H 0.508882 0.625155 0.656644 0.052 Uiso 1 1 calc R U . . .
H19B H 0.533177 0.442354 0.645162 0.052 Uiso 1 1 calc R U . . .
C1A C 0.0186(4) 1.0028(10) 0.3904(3) 0.0280(16) Uani 1 1 d . U . . .
H1AA H -0.032650 0.952185 0.386721 0.034 Uiso 1 1 calc R U . . .
H1AB H 0.012206 1.122142 0.392646 0.034 Uiso 1 1 calc R U . . .
C1B C 0.5677(6) 0.1059(14) 0.9342(4) 0.043(2) Uani 1 1 d . . . . .
C1C C -0.2167(5) 0.7980(14) 0.1111(4) 0.044(2) Uani 1 1 d . . . . .
C1D C -0.1638(4) 0.7662(13) 0.1666(4) 0.036(2) Uani 1 1 d . . . . .
C1E C 0.0722(4) 0.9435(11) 0.4481(3) 0.0272(16) Uani 1 1 d . . . . .
H1EA H 0.126269 0.964939 0.446411 0.033 Uiso 1 1 calc R U . . .
H1EB H 0.061210 1.003505 0.482779 0.033 Uiso 1 1 calc R U . . .
C1F C 0.6571(6) 0.5352(13) 0.8642(5) 0.044(2) Uani 1 1 d . . . . .
C1G C -0.1167(5) 1.0469(12) 0.1675(4) 0.037(2) Uani 1 1 d . . . . .
C1H C 0.7020(5) 0.2548(14) 0.8588(5) 0.045(2) Uani 1 1 d . . . . .
C1I C 0.5351(5) 0.4765(14) 0.7646(4) 0.043(2) Uani 1 1 d . . . . .
C1J C -0.0147(5) 1.1375(12) 0.2477(4) 0.040(2) Uani 1 1 d . . . . .
H1J H 0.018816 1.222664 0.265411 0.048 Uiso 1 1 calc R U . . .
C1K C -0.2182(6) 0.9527(16) 0.0849(4) 0.050(3) Uani 1 1 d . . . . .
H1K H -0.253573 0.973309 0.048041 0.060 Uiso 1 1 calc R U . . .
F9 F -0.0276(7) 1.0077(16) 0.0321(7) 0.142(5) Uani 1 1 d . . . . .
C1L C -0.1077(6) 0.5842(12) 0.2482(5) 0.044(2) Uani 1 1 d . . . . .
H1L H -0.104785 0.479540 0.266160 0.053 Uiso 1 1 calc R U . . .
C1M C 0.1985(5) 0.2770(12) 0.6064(5) 0.041(2) Uani 1 1 d . . . . .
H1MA H 0.246446 0.238253 0.596102 0.049 Uiso 1 1 calc R U . . .
H1MB H 0.172785 0.181369 0.619636 0.049 Uiso 1 1 calc R U . . .
C1N C 0.4425(6) 0.5396(13) 0.8946(4) 0.043(2) Uani 1 1 d . . . . .
C1O C 0.2193(4) 0.3946(12) 0.6581(4) 0.039(2) Uani 1 1 d . . . . .
H1OA H 0.171773 0.435221 0.668743 0.047 Uiso 1 1 calc R U . . .
H1OB H 0.246853 0.489009 0.646078 0.047 Uiso 1 1 calc R U . . .
C1P C 0.3884(5) 0.7085(13) 0.4480(4) 0.037(2) Uani 1 1 d . . . . .
H1P H 0.438889 0.766722 0.456470 0.045 Uiso 1 1 calc R U . . .
C1Q C 0.4836(5) 0.3930(13) 0.9087(4) 0.039(2) Uani 1 1 d . . . . .
C1R C 0.1360(6) 0.4109(14) 0.4021(5) 0.046(2) Uani 1 1 d . . . . .
H1RA H 0.095632 0.438850 0.367004 0.069 Uiso 1 1 calc R U . . .
H1RB H 0.138276 0.292456 0.407202 0.069 Uiso 1 1 calc R U . . .
H1RC H 0.185684 0.450705 0.396402 0.069 Uiso 1 1 calc R U . . .
C1S C 0.5908(6) 0.2442(15) 0.9683(4) 0.047(2) Uani 1 1 d . . . . .
C1T C 0.7625(5) 0.2818(14) 0.9101(5) 0.045(2) Uani 1 1 d . . . . .
F8 F -0.0615(7) 0.4691(15) 0.0816(6) 0.123(4) Uani 1 1 d . . . . .
C1U C 0.5498(6) 0.3831(14) 0.9563(4) 0.044(2) Uani 1 1 d . . . . .
C1V C 0.2701(5) 0.3121(13) 0.7125(5) 0.043(2) Uani 1 1 d . . . . .
H1VA H 0.241242 0.222096 0.726153 0.052 Uiso 1 1 calc R U . . .
H1VB H 0.315946 0.265296 0.701194 0.052 Uiso 1 1 calc R U . . .
C1W C 0.8125(6) 0.154(2) 0.9323(6) 0.075(5) Uani 1 1 d . . . . .
H1W H 0.851600 0.169303 0.967534 0.091 Uiso 1 1 calc R U . . .
C1X C 0.4681(5) 0.4561(15) 0.7109(4) 0.049(2) Uani 1 1 d . U . . .
H1XA H 0.423840 0.521457 0.717037 0.058 Uiso 1 1 calc R U . . .
H1XB H 0.452124 0.340480 0.707281 0.058 Uiso 1 1 calc R U . . .
C1Y C 0.2901(5) 1.1130(12) 0.4001(4) 0.038(2) Uani 1 1 d . . . . .
H1YA H 0.299467 1.205510 0.428453 0.045 Uiso 1 1 calc R U . . .
H1YB H 0.237130 1.073410 0.397640 0.045 Uiso 1 1 calc R U . . .
C1Z C 0.6958(6) 0.0986(14) 0.8305(5) 0.049(2) Uani 1 1 d . . . . .
N20 N 0.2184(6) 0.9285(15) 0.2915(5) 0.071(3) Uani 1 1 d . U . . .
H20 H 0.194467 0.955973 0.319716 0.085 Uiso 1 1 d R U . . .
C21 C 0.3786(5) 0.5425(13) 0.8463(5) 0.041(2) Uani 1 1 d . . . . .
C22 C 0.5826(6) 0.1907(13) 0.7583(5) 0.048(2) Uani 1 1 d . . . . .
H22 H 0.542588 0.168149 0.724349 0.058 Uiso 1 1 calc R U . . .
C23 C 0.4596(6) 0.2542(14) 0.8743(4) 0.043(2) Uani 1 1 d . . . . .
C24 C 0.6043(6) 0.6555(15) 0.8424(5) 0.054(3) Uani 1 1 d . . . . .
H24 H 0.608850 0.759385 0.861050 0.064 Uiso 1 1 calc R U . . .
C25 C 0.5446(6) 0.6258(14) 0.7933(5) 0.049(3) Uani 1 1 d . . . . .
H25 H 0.509080 0.710599 0.778991 0.059 Uiso 1 1 calc R U . . .
C26 C -0.1714(6) 1.0715(15) 0.1105(5) 0.053(3) Uani 1 1 d . . . . .
H26 H -0.173662 1.174335 0.091255 0.063 Uiso 1 1 calc R U . . .
C27 C -0.0661(6) 1.1666(13) 0.1950(4) 0.045(2) Uani 1 1 d . . . . .
H27 H -0.067369 1.270770 0.176845 0.054 Uiso 1 1 calc R U . . .
C28 C 0.2973(6) 1.1711(15) 0.3389(5) 0.053(3) Uani 1 1 d . . . . .
H28A H 0.348203 1.223085 0.342353 0.063 Uiso 1 1 calc R U . . .
H28B H 0.257409 1.254230 0.324276 0.063 Uiso 1 1 calc R U . . .
C29 C -0.2117(6) 0.4891(15) 0.1646(6) 0.056(3) Uani 1 1 d . . . . .
H29 H -0.210212 0.383708 0.181916 0.068 Uiso 1 1 calc R U . . .
C2A C 0.7195(7) 0.5591(16) 0.9162(5) 0.053(3) Uani 1 1 d . . . . .
H2A H 0.725876 0.662429 0.935259 0.064 Uiso 1 1 calc R U . . .
C2B C 0.6334(7) 0.0741(14) 0.7797(5) 0.052(3) Uani 1 1 d . . . . .
H2B H 0.627982 -0.029053 0.760466 0.062 Uiso 1 1 calc R U . . .
C2G C -0.2658(6) 0.6710(19) 0.0848(5) 0.061(4) Uani 1 1 d . . . . .
H2G H -0.300980 0.690011 0.047649 0.073 Uiso 1 1 calc R U . . .
C2H C 0.7680(7) 0.4392(18) 0.9377(5) 0.062(3) Uani 1 1 d . . . . .
H2H H 0.807470 0.458565 0.972401 0.074 Uiso 1 1 calc R U . . .
C2J C -0.2643(7) 0.5225(19) 0.1108(6) 0.064(3) Uani 1 1 d . . . . .
H2J H -0.299124 0.440522 0.092297 0.077 Uiso 1 1 calc R U . . .
C2K C 0.8056(8) 0.0058(19) 0.9035(7) 0.070(4) Uani 1 1 d . . . . .
H2K H 0.840868 -0.078897 0.918676 0.085 Uiso 1 1 calc R U . . .
C2M C 0.7480(7) -0.0220(16) 0.8526(7) 0.065(3) Uani 1 1 d . . . . .
H2M H 0.744661 -0.124503 0.833070 0.078 Uiso 1 1 calc R U . . .
C2Z C 0.0924(5) 1.0398(8) 0.1449(4) 0.111(6) Uani 1 1 d G U . . .
C2F C 0.1485(5) 1.0490(11) 0.1978(4) 0.084(5) Uani 1 1 d G U . . .
C2N C 0.1655(4) 0.9130(13) 0.2345(3) 0.076(4) Uani 1 1 d G U . . .
C2D C 0.1264(4) 0.7678(11) 0.2182(3) 0.108(6) Uani 1 1 d G U . . .
C2U C 0.0704(3) 0.7586(8) 0.1653(2) 0.067(3) Uani 1 1 d G U . . .
C2L C 0.0534(4) 0.8946(8) 0.1287(3) 0.074(4) Uani 1 1 d G U . . .
C2S C -0.0027(4) 0.8854(11) 0.0758(3) 0.107(7) Uani 1 1 d G . . . .
C2I C -0.0418(4) 0.7402(13) 0.0596(3) 0.068(4) Uani 1 1 d G . . . .
C2E C -0.0247(4) 0.6042(11) 0.0962(4) 0.086(6) Uani 1 1 d G . . . .
C2C C 0.0313(4) 0.6134(9) 0.1491(3) 0.087(5) Uani 1 1 d G . . . .
C6 C 0.2778(10) -0.1016(17) 0.5795(6) 0.078(4) Uani 1 1 d . . . . .
H6 H 0.247385 -0.096711 0.539782 0.094 Uiso 1 1 calc R U . . .
C2P C 0.2887(5) 1.0331(18) 0.2935(5) 0.059(3) Uani 1 1 d . . . . .
H2PA H 0.285918 1.079872 0.253239 0.071 Uiso 1 1 calc R U . . .
H2PB H 0.335051 0.963341 0.303408 0.071 Uiso 1 1 calc R U . . .
C2Q C 0.3860(8) 0.587(2) 0.3958(5) 0.074(4) Uani 1 1 d . . . . .
H2QA H 0.334590 0.538641 0.384081 0.110 Uiso 1 1 calc R U . . .
H2QB H 0.423994 0.500375 0.408869 0.110 Uiso 1 1 calc R U . . .
H2QC H 0.398060 0.644030 0.361485 0.110 Uiso 1 1 calc R U . . .
C2R C 0.2466(12) -0.1439(19) 0.6248(7) 0.095(5) Uani 1 1 d . . . . .
C2T C 0.2908(13) -0.146(2) 0.6853(7) 0.096(6) Uani 1 1 d . . . . .
H2T H 0.268769 -0.175827 0.717921 0.115 Uiso 1 1 calc R U . . .
C2V C 0.3648(14) -0.104(3) 0.6933(8) 0.115(8) Uani 1 1 d . . . . .
H2V H 0.394559 -0.100615 0.733210 0.138 Uiso 1 1 calc R U . . .
C2W C 0.3585(12) -0.063(2) 0.5918(8) 0.098(5) Uani 1 1 d . . . . .
H2W H 0.381688 -0.037661 0.559442 0.117 Uiso 1 1 calc R U . . .
C2X C 0.1627(11) -0.185(2) 0.6137(9) 0.097(5) Uani 1 1 d . . . . .
H2XA H 0.132346 -0.091884 0.594610 0.146 Uiso 1 1 calc R U . . .
H2XB H 0.148953 -0.208990 0.651896 0.146 Uiso 1 1 calc R U . . .
H2XC H 0.151957 -0.279802 0.587348 0.146 Uiso 1 1 calc R U . . .
C2Y C 0.4017(13) -0.063(3) 0.6477(11) 0.125(8) Uani 1 1 d . . . . .
H2Y H 0.454934 -0.037060 0.655826 0.150 Uiso 1 1 calc R U . . .
F10 F 0.1711(8) 1.185(2) 0.2080(6) 0.153(6) Uani 1 1 d . . . . .

loop_
_atom_site_aniso_label
_atom_site_aniso_U_11
_atom_site_aniso_U_22
_atom_site_aniso_U_33
_atom_site_aniso_U_23
_atom_site_aniso_U_13
_atom_site_aniso_U_12
F1 0.062(4) 0.044(3) 0.055(3) -0.002(3) -0.003(3) 0.001(3)
F2 0.045(3) 0.081(5) 0.041(3) 0.007(3) 0.002(3) 0.004(3)
F3 0.061(4) 0.060(4) 0.052(3) 0.007(3) -0.004(3) 0.013(3)
F13 0.049(3) 0.054(4) 0.058(4) -0.003(3) 0.012(3) 0.015(3)
F5 0.056(4) 0.048(4) 0.057(4) 0.003(3) -0.006(3) -0.002(3)
O1 0.031(2) 0.039(2) 0.049(2) 0.005(2) 0.0133(19) 0.0043(19)
F4 0.062(4) 0.065(4) 0.044(3) -0.017(3) 0.013(3) 0.008(3)
F 0.051(3) 0.072(4) 0.048(3) -0.015(3) 0.006(3) 0.000(3)
O3 0.013(3) 0.071(5) 0.074(5) 0.032(4) 0.005(3) -0.007(3)
O4 0.035(2) 0.053(3) 0.051(3) 0.009(2) 0.011(2) 0.003(2)
N1 0.014(3) 0.034(4) 0.049(4) 0.000(3) 0.012(3) -0.004(3)
N2 0.0285(18) 0.0310(19) 0.0327(18) 0.0005(13) 0.0072(13) -0.0010(13)
O5 0.042(3) 0.055(3) 0.058(3) 0.013(2) 0.009(2) -0.005(2)
N3 0.0342(19) 0.037(2) 0.037(2) 0.0000(13) 0.0089(13) -0.0001(13)
N4 0.019(3) 0.048(4) 0.035(4) 0.008(3) 0.009(3) 0.003(3)
F6 0.072(5) 0.152(9) 0.046(4) -0.006(5) 0.006(3) 0.013(5)
F11 0.102(6) 0.060(5) 0.145(8) 0.032(5) 0.059(6) 0.007(5)
C1 0.021(4) 0.030(4) 0.049(5) 0.004(4) 0.004(3) -0.004(3)
F12 0.075(6) 0.166(11) 0.145(9) -0.040(8) 0.064(6) -0.022(7)
C3 0.010(3) 0.040(5) 0.037(4) 0.006(4) 0.011(3) 0.004(3)
N5 0.033(4) 0.055(5) 0.040(4) -0.003(4) 0.008(3) 0.006(4)
C4 0.007(3) 0.048(5) 0.054(5) 0.008(4) 0.012(3) 0.004(3)
C5 0.016(4) 0.028(4) 0.053(5) -0.001(4) 0.009(3) -0.001(3)
C2 0.025(4) 0.049(5) 0.036(4) -0.004(4) 0.014(3) 0.000(4)
C7 0.037(5) 0.043(5) 0.033(4) 0.005(4) 0.017(4) -0.010(4)
F7 0.090(6) 0.084(6) 0.103(6) 0.042(5) 0.032(5) 0.011(5)
C8 0.034(5) 0.052(6) 0.034(4) 0.001(4) 0.014(4) -0.005(4)
C9 0.021(4) 0.045(5) 0.034(4) -0.005(4) 0.010(3) -0.001(3)
C10 0.023(4) 0.037(5) 0.040(4) -0.002(4) 0.016(3) 0.004(3)
C11 0.011(3) 0.056(6) 0.041(5) 0.010(4) 0.012(3) 0.001(3)
C12 0.039(5) 0.047(5) 0.043(5) -0.013(4) 0.016(4) -0.002(4)
C13 0.018(4) 0.047(5) 0.038(4) 0.002(4) 0.010(3) 0.001(4)
C14 0.036(5) 0.037(5) 0.041(5) 0.003(4) 0.012(4) 0.002(4)
C15 0.044(5) 0.049(6) 0.044(5) 0.002(5) 0.016(4) 0.002(5)
C16 0.023(4) 0.057(6) 0.041(5) 0.002(4) 0.013(4) -0.004(4)
C17 0.014(4) 0.073(7) 0.053(6) 0.022(5) 0.009(4) 0.001(4)
C18 0.029(4) 0.046(5) 0.045(5) -0.001(4) 0.012(4) -0.004(4)
C19 0.042(2) 0.044(2) 0.043(2) 0.0010(14) 0.0098(14) -0.0001(14)
C1A 0.027(2) 0.028(2) 0.029(2) 0.0002(13) 0.0069(13) 0.0006(13)
C1B 0.038(5) 0.052(6) 0.042(5) 0.010(5) 0.013(4) 0.007(4)
C1C 0.028(5) 0.063(7) 0.041(5) -0.011(5) 0.010(4) 0.007(4)
C1D 0.010(3) 0.059(6) 0.042(5) -0.005(4) 0.013(3) -0.002(4)
C1E 0.016(3) 0.039(5) 0.027(4) -0.002(3) 0.006(3) 0.005(3)
C1F 0.040(5) 0.049(6) 0.047(5) -0.002(4) 0.022(4) -0.012(4)
C1G 0.031(4) 0.044(5) 0.036(5) -0.003(4) 0.008(4) 0.005(4)
C1H 0.024(4) 0.066(7) 0.050(6) 0.019(5) 0.023(4) 0.002(4)
C1I 0.033(5) 0.057(6) 0.044(5) 0.011(5) 0.019(4) -0.006(4)
C1J 0.038(5) 0.041(5) 0.044(5) -0.002(4) 0.013(4) -0.004(4)
C1K 0.040(5) 0.072(8) 0.037(5) -0.004(5) 0.006(4) 0.016(5)
F9 0.112(8) 0.127(10) 0.224(14) -0.010(10) 0.117(10) 0.000(7)
C1L 0.046(5) 0.035(5) 0.055(6) 0.008(4) 0.019(5) -0.002(4)
C1M 0.024(4) 0.041(5) 0.059(6) 0.012(4) 0.013(4) 0.002(4)
C1N 0.044(5) 0.053(6) 0.036(5) -0.006(4) 0.020(4) 0.004(4)
C1O 0.012(4) 0.052(6) 0.053(5) 0.006(4) 0.009(3) 0.002(3)
C1P 0.021(4) 0.055(6) 0.040(5) 0.010(4) 0.014(3) -0.001(4)
C1Q 0.033(5) 0.057(6) 0.034(4) 0.003(4) 0.019(4) 0.011(4)
C1R 0.035(5) 0.052(6) 0.054(6) -0.014(5) 0.013(4) 0.003(4)
C1S 0.040(5) 0.071(7) 0.030(4) 0.007(5) 0.010(4) 0.007(5)
C1T 0.033(5) 0.058(6) 0.046(5) 0.008(5) 0.014(4) -0.007(5)
F8 0.110(8) 0.105(8) 0.163(11) -0.007(8) 0.047(8) -0.010(7)
C1U 0.040(5) 0.065(7) 0.031(4) -0.006(4) 0.014(4) 0.000(5)
C1V 0.032(5) 0.049(6) 0.048(5) 0.009(4) 0.007(4) -0.004(4)
C1W 0.030(5) 0.122(14) 0.076(8) 0.041(9) 0.015(5) 0.013(7)
C1X 0.026(4) 0.071(7) 0.050(5) 0.006(5) 0.011(4) -0.006(4)
C1Y 0.024(4) 0.037(5) 0.051(5) 0.002(4) 0.007(4) 0.010(4)
C1Z 0.055(6) 0.045(6) 0.054(6) 0.008(5) 0.026(5) -0.005(5)
N20 0.070(3) 0.072(3) 0.071(3) -0.0006(14) 0.0168(15) -0.0002(14)
C21 0.033(5) 0.047(5) 0.047(5) 0.001(4) 0.021(4) 0.007(4)
C22 0.059(6) 0.048(6) 0.041(5) -0.007(5) 0.019(5) -0.019(5)
C23 0.035(5) 0.059(6) 0.038(5) 0.004(4) 0.016(4) -0.002(4)
C24 0.054(6) 0.062(7) 0.049(6) -0.001(5) 0.020(5) -0.006(5)
C25 0.043(5) 0.054(6) 0.055(6) 0.014(5) 0.021(5) 0.010(5)
C26 0.053(6) 0.061(7) 0.048(6) 0.017(5) 0.019(5) 0.014(5)
C27 0.055(6) 0.037(5) 0.044(5) 0.013(4) 0.010(4) 0.004(4)
C28 0.044(6) 0.071(7) 0.046(5) 0.012(5) 0.016(4) 0.023(5)
C29 0.051(6) 0.052(6) 0.069(7) -0.021(6) 0.019(6) -0.011(5)
C2A 0.055(6) 0.066(7) 0.041(5) -0.010(5) 0.015(5) -0.020(6)
C2B 0.064(7) 0.045(6) 0.053(6) 0.000(5) 0.026(5) -0.004(5)
C2G 0.037(5) 0.103(11) 0.045(6) -0.032(7) 0.013(5) -0.005(6)
C2H 0.051(6) 0.088(9) 0.045(6) 0.014(6) 0.007(5) -0.006(7)
C2J 0.042(6) 0.083(10) 0.068(8) -0.030(7) 0.014(6) -0.011(6)
C2K 0.057(8) 0.073(9) 0.086(10) 0.018(8) 0.025(7) 0.014(7)
C2M 0.066(8) 0.047(7) 0.091(9) 0.007(6) 0.037(7) -0.007(6)
C2Z 0.107(10) 0.140(12) 0.096(10) 0.002(9) 0.045(9) 0.027(9)
C2F 0.069(8) 0.108(10) 0.082(9) 0.011(8) 0.033(7) 0.030(8)
C2N 0.032(5) 0.128(10) 0.077(7) -0.050(7) 0.030(5) -0.010(6)
C2D 0.108(6) 0.108(6) 0.108(6) 0.0003(14) 0.0247(19) 0.0001(14)
C2U 0.053(6) 0.088(8) 0.070(7) 0.012(6) 0.035(5) -0.003(6)
C2L 0.070(7) 0.067(7) 0.107(9) -0.021(7) 0.065(7) -0.010(6)
C2S 0.131(16) 0.120(16) 0.090(12) 0.035(12) 0.067(12) 0.070(14)
C2I 0.053(7) 0.102(11) 0.047(6) -0.006(7) 0.006(5) 0.024(7)
C2E 0.042(7) 0.158(17) 0.055(7) -0.030(10) 0.006(6) 0.035(9)
C2C 0.074(10) 0.093(11) 0.106(12) 0.010(10) 0.045(9) 0.004(9)
C6 0.113(12) 0.061(8) 0.052(7) -0.010(6) -0.002(8) 0.021(8)
C2P 0.021(4) 0.104(10) 0.057(6) -0.006(6) 0.020(4) 0.001(5)
C2Q 0.082(9) 0.095(11) 0.045(6) -0.002(7) 0.017(6) 0.027(8)
C2R 0.146(16) 0.057(8) 0.073(10) 0.001(7) 0.006(10) 0.039(10)
C2T 0.135(16) 0.061(9) 0.077(10) -0.004(8) -0.007(10) 0.038(10)
C2V 0.142(18) 0.110(15) 0.073(11) -0.043(10) -0.015(12) 0.054(14)
C2W 0.130(15) 0.066(10) 0.089(11) -0.028(9) 0.006(11) 0.021(10)
C2X 0.114(14) 0.061(10) 0.113(14) -0.011(9) 0.016(11) 0.005(9)
C2Y 0.126(16) 0.115(16) 0.123(17) -0.062(14) 0.005(14) 0.047(13)
F10 0.150(11) 0.195(14) 0.126(9) 0.071(10) 0.055(8) 0.102(11)

loop_
_atom_type_symbol
_atom_type_description
_atom_type_scat_dispersion_real
_atom_type_scat_dispersion_imag
_atom_type_scat_source
C C 0.0181 0.0091 'International Tables Vol C Tables 4.2.6.8 and 6.1.1.4'
H H 0.0000 0.0000 'International Tables Vol C Tables 4.2.6.8 and 6.1.1.4'
F F 0.0727 0.0534 'International Tables Vol C Tables 4.2.6.8 and 6.1.1.4'
N N 0.0311 0.0180 'International Tables Vol C Tables 4.2.6.8 and 6.1.1.4'
O O 0.0492 0.0322 'International Tables Vol C Tables 4.2.6.8 and 6.1.1.4'

loop_
_geom_angle_atom_site_label_1
_geom_angle_atom_site_label_2
_geom_angle_atom_site_label_3
_geom_angle
_geom_angle_site_symmetry_1
_geom_angle_site_symmetry_3
_geom_angle_publ_flag
C3 N1 H1 118.7 . . ?
C3 N1 C5 122.7(7) . . ?
C5 N1 H1 118.7 . . ?
C1 N2 H2 119.1 . . ?
C1 N2 C1M 121.7(7) . . ?
C1M N2 H2 119.1 . . ?
C11 N3 H3 118.1 . . ?
C11 N3 C1Y 123.8(8) . . ?
C1Y N3 H3 118.1 . . ?
C4 N4 H4 119.6 . . ?
C4 N4 C1P 120.7(7) . . ?
C1P N4 H4 119.6 . . ?
O3 C1 N2 123.2(8) . . ?
O3 C1 C5 120.6(8) . . ?
N2 C1 C5 116.2(7) . . ?
O1 C3 N1 122.6(8) . . ?
O1 C3 C1E 121.0(7) . . ?
N1 C3 C1E 116.4(6) . . ?
C16 N5 H5 117.0 . . ?
C16 N5 C1V 126.1(9) . . ?
C1V N5 H5 117.0 . . ?
O4 C4 N4 122.6(8) . . ?
O4 C4 C17 122.2(8) . . ?
N4 C4 C17 115.2(6) . . ?
N1 C5 C1 109.9(7) . . ?
N1 C5 H5A 109.2 . . ?
N1 C5 C1R 109.1(8) . . ?
C1 C5 H5A 109.2 . . ?
C1 C5 C1R 110.2(7) . . ?
C1R C5 H5A 109.2 . . ?
C10 C2 C9 118.7(8) . . ?
C10 C2 C14 123.5(8) . . ?
C14 C2 C9 117.7(8) . . ?
C8 C7 C22 115.6(9) . . ?
C1I C7 C8 121.0(9) . . ?
C1I C7 C22 123.4(9) . . ?
C7 C8 C1F 118.2(9) . . ?
C1H C8 C7 122.5(10) . . ?
C1H C8 C1F 119.3(9) . . ?
C1D C9 C2 119.0(8) . . ?
C1G C9 C2 120.2(8) . . ?
C1G C9 C1D 120.8(8) . . ?
C2 C10 C13 121.2(8) . . ?
C1J C10 C2 118.7(8) . . ?
C1J C10 C13 120.1(8) . . ?
O5 C11 N3 123.6(9) . . ?
O5 C11 C1P 119.5(9) . . ?
N3 C11 C1P 116.8(7) . . ?
C1D C12 C1L 117.8(9) . . ?
C29 C12 C1D 119.4(10) . . ?
C29 C12 C1L 122.8(10) . . ?
C10 C13 H13A 108.8 . . ?
C10 C13 H13B 108.8 . . ?
C10 C13 C1A 114.0(6) . . ?
H13A C13 H13B 107.7 . . ?
C1A C13 H13A 108.8 . . ?
C1A C13 H13B 108.8 . . ?
C2 C14 H14 119.2 . . ?
C1L C14 C2 121.6(9) . . ?
C1L C14 H14 119.2 . . ?
F1 C15 C1B 117.8(9) . . ?
F1 C15 C23 122.8(9) . . ?
C1B C15 C23 119.4(10) . . ?
N5 C16 C18 124.9(10) . . ?
N5 C16 C21 118.6(9) . . ?
C18 C16 C21 116.5(8) . . ?
C4 C17 H17A 109.4 . . ?
C4 C17 H17B 109.4 . . ?
C4 C17 C19 111.3(7) . . ?
H17A C17 H17B 108.0 . . ?
C19 C17 H17A 109.4 . . ?
C19 C17 H17B 109.4 . . ?
F5 C18 C16 120.0(8) . . ?
F5 C18 C23 117.4(9) . . ?
C16 C18 C23 122.7(9) . . ?
C17 C19 H19A 109.3 . . ?
C17 C19 H19B 109.3 . . ?
C17 C19 C1X 111.6(8) . . ?
H19A C19 H19B 108.0 . . ?
C1X C19 H19A 109.3 . . ?
C1X C19 H19B 109.3 . . ?
C13 C1A H1AA 109.1 . . ?
C13 C1A H1AB 109.1 . . ?
C13 C1A C1E 112.4(6) . . ?
H1AA C1A H1AB 107.9 . . ?
C1E C1A H1AA 109.1 . . ?
C1E C1A H1AB 109.1 . . ?
F3 C1B C15 119.2(10) . . ?
F3 C1B C1S 119.9(9) . . ?
C1S C1B C15 120.9(10) . . ?
C1K C1C C1D 119.5(10) . . ?
C1K C1C C2G 122.5(10) . . ?
C2G C1C C1D 118.0(11) . . ?
C12 C1D C9 121.4(8) . . ?
C12 C1D C1C 119.8(9) . . ?
C1C C1D C9 118.7(9) . . ?
C3 C1E C1A 109.9(7) . . ?
C3 C1E H1EA 109.7 . . ?
C3 C1E H1EB 109.7 . . ?
C1A C1E H1EA 109.7 . . ?
C1A C1E H1EB 109.7 . . ?
H1EA C1E H1EB 108.2 . . ?
C8 C1F C2A 118.1(10) . . ?
C24 C1F C8 119.4(9) . . ?
C24 C1F C2A 122.5(10) . . ?
C9 C1G C26 118.0(9) . . ?
C9 C1G C27 118.9(8) . . ?
C27 C1G C26 123.0(9) . . ?
C8 C1H C1T 121.3(11) . . ?
C8 C1H C1Z 119.9(10) . . ?
C1T C1H C1Z 118.8(10) . . ?
C7 C1I C1X 122.9(10) . . ?
C25 C1I C7 118.9(9) . . ?
C25 C1I C1X 118.3(10) . . ?
C10 C1J H1J 118.9 . . ?
C27 C1J C10 122.2(9) . . ?
C27 C1J H1J 118.9 . . ?
C1C C1K H1K 119.1 . . ?
C26 C1K C1C 121.7(10) . . ?
C26 C1K H1K 119.1 . . ?
C12 C1L H1L 118.8 . . ?
C14 C1L C12 122.3(9) . . ?
C14 C1L H1L 118.8 . . ?
N2 C1M H1MA 108.6 . . ?
N2 C1M H1MB 108.6 . . ?
N2 C1M C1O 114.8(8) . . ?
H1MA C1M H1MB 107.6 . . ?
C1O C1M H1MA 108.6 . . ?
C1O C1M H1MB 108.6 . . ?
F4 C1N C1Q 122.9(9) . . ?
F4 C1N C21 117.9(9) . . ?
C21 C1N C1Q 119.1(9) . . ?
C1M C1O H1OA 109.5 . . ?
C1M C1O H1OB 109.5 . . ?
C1M C1O C1V 110.6(8) . . ?
H1OA C1O H1OB 108.1 . . ?
C1V C1O H1OA 109.5 . . ?
C1V C1O H1OB 109.5 . . ?
N4 C1P C11 109.2(7) . . ?
N4 C1P H1P 109.1 . . ?
N4 C1P C2Q 111.2(10) . . ?
C11 C1P H1P 109.1 . . ?
C11 C1P C2Q 109.1(8) . . ?
C2Q C1P H1P 109.1 . . ?
C1N C1Q C1U 121.8(10) . . ?
C23 C1Q C1N 119.3(9) . . ?
C23 C1Q C1U 118.9(9) . . ?
C5 C1R H1RA 109.5 . . ?
C5 C1R H1RB 109.5 . . ?
C5 C1R H1RC 109.5 . . ?
H1RA C1R H1RB 109.5 . . ?
H1RA C1R H1RC 109.5 . . ?
H1RB C1R H1RC 109.5 . . ?
F2 C1S C1B 118.0(10) . . ?
F2 C1S C1U 122.0(10) . . ?
C1U C1S C1B 119.9(9) . . ?
C1H C1T C2H 118.0(10) . . ?
C1W C1T C1H 119.1(12) . . ?
C1W C1T C2H 122.9(12) . . ?
F C1U C1Q 120.8(10) . . ?
F C1U C1S 117.5(9) . . ?
C1S C1U C1Q 121.7(10) . . ?
N5 C1V C1O 110.7(8) . . ?
N5 C1V H1VA 109.5 . . ?
N5 C1V H1VB 109.5 . . ?
C1O C1V H1VA 109.5 . . ?
C1O C1V H1VB 109.5 . . ?
H1VA C1V H1VB 108.1 . . ?
C1T C1W H1W 119.7 . . ?
C2K C1W C1T 120.6(13) . . ?
C2K C1W H1W 119.7 . . ?
C19 C1X H1XA 109.4 . . ?
C19 C1X H1XB 109.4 . . ?
C1I C1X C19 111.1(7) . . ?
C1I C1X H1XA 109.4 . . ?
C1I C1X H1XB 109.4 . . ?
H1XA C1X H1XB 108.0 . . ?
N3 C1Y H1YA 109.2 . . ?
N3 C1Y H1YB 109.2 . . ?
N3 C1Y C28 111.9(7) . . ?
H1YA C1Y H1YB 107.9 . . ?
C28 C1Y H1YA 109.2 . . ?
C28 C1Y H1YB 109.2 . . ?
C1H C1Z C2B 117.5(10) . . ?
C2M C1Z C1H 120.0(11) . . ?
C2M C1Z C2B 122.5(11) . . ?
C2N N20 H20 111.3 . . ?
C2N N20 C2P 116.8(10) . . ?
C2P N20 H20 111.5 . . ?
F13 C21 C16 118.5(9) . . ?
F13 C21 C1N 118.0(9) . . ?
C16 C21 C1N 123.3(9) . . ?
C7 C22 H22 119.0 . . ?
C2B C22 C7 121.9(10) . . ?
C2B C22 H22 119.0 . . ?
C15 C23 C18 121.7(10) . . ?
C1Q C23 C15 119.2(9) . . ?
C1Q C23 C18 119.0(9) . . ?
C1F C24 H24 119.8 . . ?
C1F C24 C25 120.4(11) . . ?
C25 C24 H24 119.8 . . ?
C1I C25 C24 122.2(10) . . ?
C1I C25 H25 118.9 . . ?
C24 C25 H25 118.9 . . ?
C1G C26 H26 119.3 . . ?
C1K C26 C1G 121.3(10) . . ?
C1K C26 H26 119.3 . . ?
C1G C27 H27 119.4 . . ?
C1J C27 C1G 121.2(9) . . ?
C1J C27 H27 119.4 . . ?
C1Y C28 H28A 109.1 . . ?
C1Y C28 H28B 109.1 . . ?
C1Y C28 C2P 112.4(10) . . ?
H28A C28 H28B 107.9 . . ?
C2P C28 H28A 109.1 . . ?
C2P C28 H28B 109.1 . . ?
C12 C29 H29 119.9 . . ?
C2J C29 C12 120.3(12) . . ?
C2J C29 H29 119.9 . . ?
C1F C2A H2A 119.3 . . ?
C2H C2A C1F 121.3(11) . . ?
C2H C2A H2A 119.3 . . ?
C1Z C2B H2B 118.8 . . ?
C22 C2B C1Z 122.5(11) . . ?
C22 C2B H2B 118.8 . . ?
C1C C2G H2G 119.0 . . ?
C2J C2G C1C 121.9(11) . . ?
C2J C2G H2G 119.0 . . ?
C1T C2H H2H 119.0 . . ?
C2A C2H C1T 122.0(11) . . ?
C2A C2H H2H 119.0 . . ?
C29 C2J H2J 119.7 . . ?
C2G C2J C29 120.5(12) . . ?
C2G C2J H2J 119.7 . . ?
C1W C2K H2K 119.4 . . ?
C1W C2K C2M 121.1(13) . . ?
C2M C2K H2K 119.4 . . ?
C1Z C2M C2K 120.3(13) . . ?
C1Z C2M H2M 119.9 . . ?
C2K C2M H2M 119.9 . . ?
F7 C2Z C2F 124.8(6) . . ?
C2N C2F C2Z 120.0 . . ?
F10 C2F C2Z 111.5(10) . . ?
F10 C2F C2N 128.1(10) . . ?
C2F C2N N20 119.2(8) . . ?
C2D C2N N20 120.5(8) . . ?
C2D C2N C2F 120.0 . . ?
F12 C2D C2N 114.4(7) . . ?
F12 C2D C2U 125.6(7) . . ?
C2N C2D C2U 120.0 . . ?
C2L C2U C2D 120.0 . . ?
C2U C2L C2Z 120.0 . . ?
C2S C2L C2Z 120.0 . . ?
C2S C2L C2U 120.0 . . ?
C2L C2S F9 128.9(8) . . ?
C2L C2S C2I 120.0 . . ?
C2I C2S F9 111.1(8) . . ?
F6 C2I C2S 123.5(8) . . ?
F6 C2I C2E 116.5(8) . . ?
C2E C2I C2S 120.0 . . ?
F8 C2E C2I 120.3(8) . . ?
F8 C2E C2C 119.7(8) . . ?
C2I C2E C2C 120.0 . . ?
C2U C2C F11 120.1(6) . . ?
C2E C2C F11 119.9(6) . . ?
C2E C2C C2U 120.0 . . ?
C2R C6 H6 120.7 . . ?
C2R C6 C2W 118.6(16) . . ?
C2W C6 H6 120.7 . . ?
N20 C2P C28 113.7(9) . . ?
N20 C2P H2PA 108.8 . . ?
N20 C2P H2PB 108.8 . . ?
C28 C2P H2PA 108.8 . . ?
C28 C2P H2PB 108.8 . . ?
H2PA C2P H2PB 107.7 . . ?
C1P C2Q H2QA 109.5 . . ?
C1P C2Q H2QB 109.5 . . ?
C1P C2Q H2QC 109.5 . . ?
H2QA C2Q H2QB 109.5 . . ?
H2QA C2Q H2QC 109.5 . . ?
H2QB C2Q H2QC 109.5 . . ?
C6 C2R C2T 122(2) . . ?
C6 C2R C2X 120.1(16) . . ?
C2T C2R C2X 118.3(18) . . ?
C2R C2T H2T 121.9 . . ?
C2V C2T C2R 116(2) . . ?
C2V C2T H2T 121.9 . . ?
C2T C2V H2V 117.4 . . ?
C2T C2V C2Y 125.3(18) . . ?
C2Y C2V H2V 117.4 . . ?
C6 C2W H2W 119.1 . . ?
C2Y C2W C6 122(2) . . ?
C2Y C2W H2W 119.1 . . ?
C2R C2X H2XA 109.5 . . ?
C2R C2X H2XB 109.5 . . ?
C2R C2X H2XC 109.5 . . ?
H2XA C2X H2XB 109.5 . . ?
H2XA C2X H2XC 109.5 . . ?
H2XB C2X H2XC 109.5 . . ?
C2V C2Y H2Y 121.7 . . ?
C2W C2Y C2V 117(2) . . ?
C2W C2Y H2Y 121.7 . . ?

loop_
_geom_bond_atom_site_label_1
_geom_bond_atom_site_label_2
_geom_bond_distance
_geom_bond_site_symmetry_2
_geom_bond_publ_flag
F1 C15 1.329(13) . ?
F2 C1S 1.332(11) . ?
F3 C1B 1.339(12) . ?
F13 C21 1.342(11) . ?
F5 C18 1.339(12) . ?
O1 C3 1.206(10) . ?
F4 C1N 1.312(12) . ?
F C1U 1.338(12) . ?
O3 C1 1.232(10) . ?
O4 C4 1.213(10) . ?
N1 H1 0.8800 . ?
N1 C3 1.352(10) . ?
N1 C5 1.440(11) . ?
N2 H2 0.8800 . ?
N2 C1 1.334(11) . ?
N2 C1M 1.457(11) . ?
O5 C11 1.236(10) . ?
N3 H3 0.8800 . ?
N3 C11 1.311(13) . ?
N3 C1Y 1.469(11) . ?
N4 H4 0.8800 . ?
N4 C4 1.331(11) . ?
N4 C1P 1.450(11) . ?
F6 C2I 1.322(9) . ?
F11 C2C 1.426(11) . ?
C1 C5 1.520(12) . ?
F12 C2D 1.320(15) . ?
C3 C1E 1.519(12) . ?
N5 H5 0.8800 . ?
N5 C16 1.375(12) . ?
N5 C1V 1.449(13) . ?
C4 C17 1.518(13) . ?
C5 H5A 1.0000 . ?
C5 C1R 1.545(13) . ?
C2 C9 1.448(12) . ?
C2 C10 1.404(13) . ?
C2 C14 1.434(14) . ?
C7 C8 1.424(13) . ?
C7 C1I 1.390(14) . ?
C7 C22 1.464(15) . ?
F7 C2Z 1.382(11) . ?
C8 C1F 1.443(14) . ?
C8 C1H 1.398(14) . ?
C9 C1D 1.432(13) . ?
C9 C1G 1.389(13) . ?
C10 C13 1.520(12) . ?
C10 C1J 1.387(13) . ?
C11 C1P 1.510(13) . ?
C12 C1D 1.415(15) . ?
C12 C1L 1.420(15) . ?
C12 C29 1.400(14) . ?
C13 H13A 0.9900 . ?
C13 H13B 0.9900 . ?
C13 C1A 1.523(11) . ?
C14 H14 0.9500 . ?
C14 C1L 1.362(14) . ?
C15 C1B 1.395(14) . ?
C15 C23 1.420(15) . ?
C16 C18 1.380(14) . ?
C16 C21 1.395(14) . ?
C17 H17A 0.9900 . ?
C17 H17B 0.9900 . ?
C17 C19 1.530(13) . ?
C18 C23 1.430(13) . ?
C19 H19A 0.9900 . ?
C19 H19B 0.9900 . ?
C19 C1X 1.552(13) . ?
C1A H1AA 0.9900 . ?
C1A H1AB 0.9900 . ?
C1A C1E 1.528(10) . ?
C1B C1S 1.388(16) . ?
C1C C1D 1.427(13) . ?
C1C C1K 1.403(17) . ?
C1C C2G 1.409(16) . ?
C1E H1EA 0.9900 . ?
C1E H1EB 0.9900 . ?
C1F C24 1.381(16) . ?
C1F C2A 1.450(15) . ?
C1G C26 1.458(14) . ?
C1G C27 1.388(14) . ?
C1H C1T 1.425(14) . ?
C1H C1Z 1.431(16) . ?
C1I C1X 1.521(14) . ?
C1I C25 1.385(16) . ?
C1J H1J 0.9500 . ?
C1J C27 1.364(14) . ?
C1K H1K 0.9500 . ?
C1K C26 1.333(17) . ?
F9 C2S 1.418(16) . ?
C1L H1L 0.9500 . ?
C1M H1MA 0.9900 . ?
C1M H1MB 0.9900 . ?
C1M C1O 1.509(14) . ?
C1N C1Q 1.410(14) . ?
C1N C21 1.401(14) . ?
C1O H1OA 0.9900 . ?
C1O H1OB 0.9900 . ?
C1O C1V 1.526(13) . ?
C1P H1P 1.0000 . ?
C1P C2Q 1.552(16) . ?
C1Q C1U 1.419(13) . ?
C1Q C23 1.398(15) . ?
C1R H1RA 0.9800 . ?
C1R H1RB 0.9800 . ?
C1R H1RC 0.9800 . ?
C1S C1U 1.350(16) . ?
C1T C1W 1.399(17) . ?
C1T C2H 1.433(18) . ?
F8 C2E 1.295(13) . ?
C1V H1VA 0.9900 . ?
C1V H1VB 0.9900 . ?
C1W H1W 0.9500 . ?
C1W C2K 1.38(2) . ?
C1X H1XA 0.9900 . ?
C1X H1XB 0.9900 . ?
C1Y H1YA 0.9900 . ?
C1Y H1YB 0.9900 . ?
C1Y C28 1.512(14) . ?
C1Z C2B 1.434(16) . ?
C1Z C2M 1.377(17) . ?
N20 H20 0.8799 . ?
N20 C2N 1.436(13) . ?
N20 C2P 1.513(16) . ?
C22 H22 0.9500 . ?
C22 C2B 1.333(16) . ?
C24 H24 0.9500 . ?
C24 C25 1.385(16) . ?
C25 H25 0.9500 . ?
C26 H26 0.9500 . ?
C27 H27 0.9500 . ?
C28 H28A 0.9900 . ?
C28 H28B 0.9900 . ?
C28 C2P 1.523(17) . ?
C29 H29 0.9500 . ?
C29 C2J 1.399(18) . ?
C2A H2A 0.9500 . ?
C2A C2H 1.331(18) . ?
C2B H2B 0.9500 . ?
C2G H2G 0.9500 . ?
C2G C2J 1.36(2) . ?
C2H H2H 0.9500 . ?
C2J H2J 0.9500 . ?
C2K H2K 0.9500 . ?
C2K C2M 1.39(2) . ?
C2M H2M 0.9500 . ?
C2Z C2F 1.3900 . ?
C2Z C2L 1.3900 . ?
C2F C2N 1.3900 . ?
C2F F10 1.197(19) . ?
C2N C2D 1.3900 . ?
C2D C2U 1.3900 . ?
C2U C2L 1.3900 . ?
C2U C2C 1.3900 . ?
C2L C2S 1.3900 . ?
C2S C2I 1.3900 . ?
C2I C2E 1.3900 . ?
C2E C2C 1.3900 . ?
C6 H6 0.9500 . ?
C6 C2R 1.33(2) . ?
C6 C2W 1.44(2) . ?
C2P H2PA 0.9900 . ?
C2P H2PB 0.9900 . ?
C2Q H2QA 0.9800 . ?
C2Q H2QB 0.9800 . ?
C2Q H2QC 0.9800 . ?
C2R C2T 1.43(2) . ?
C2R C2X 1.50(3) . ?
C2T H2T 0.9500 . ?
C2T C2V 1.34(3) . ?
C2V H2V 0.9500 . ?
C2V C2Y 1.39(3) . ?
C2W H2W 0.9500 . ?
C2W C2Y 1.34(3) . ?
C2X H2XA 0.9800 . ?
C2X H2XB 0.9800 . ?
C2X H2XC 0.9800 . ?
C2Y H2Y 0.9500 . ?

loop_
_geom_torsion_atom_site_label_1
_geom_torsion_atom_site_label_2
_geom_torsion_atom_site_label_3
_geom_torsion_atom_site_label_4
_geom_torsion
_geom_torsion_site_symmetry_1
_geom_torsion_site_symmetry_2
_geom_torsion_site_symmetry_3
_geom_torsion_site_symmetry_4
_geom_torsion_publ_flag
F1 C15 C1B F3 -2.6(14) . . . . ?
F1 C15 C1B C1S 179.0(9) . . . . ?
F1 C15 C23 C18 -1.6(15) . . . . ?
F1 C15 C23 C1Q -178.5(8) . . . . ?
F2 C1S C1U F -1.3(14) . . . . ?
F2 C1S C1U C1Q 179.5(8) . . . . ?
F3 C1B C1S F2 1.0(14) . . . . ?
F3 C1B C1S C1U -178.5(9) . . . . ?
F5 C18 C23 C15 4.1(13) . . . . ?
F5 C18 C23 C1Q -178.9(8) . . . . ?
O1 C3 C1E C1A -65.7(10) . . . . ?
F4 C1N C1Q C1U 0.5(14) . . . . ?
F4 C1N C1Q C23 -178.3(8) . . . . ?
F4 C1N C21 F13 0.4(13) . . . . ?
F4 C1N C21 C16 175.9(8) . . . . ?
O3 C1 C5 N1 -54.9(12) . . . . ?
O3 C1 C5 C1R 65.5(11) . . . . ?
O4 C4 C17 C19 20.7(15) . . . . ?
N1 C3 C1E C1A 113.8(8) . . . . ?
N2 C1 C5 N1 126.4(8) . . . . ?
N2 C1 C5 C1R -113.2(9) . . . . ?
N2 C1M C1O C1V 178.6(7) . . . . ?
O5 C11 C1P N4 -58.0(11) . . . . ?
O5 C11 C1P C2Q 63.8(11) . . . . ?
N3 C11 C1P N4 125.1(9) . . . . ?
N3 C11 C1P C2Q -113.2(11) . . . . ?
N3 C1Y C28 C2P 55.3(11) . . . . ?
N4 C4 C17 C19 -157.8(9) . . . . ?
F6 C2I C2E F8 2.0(9) . . . . ?
F6 C2I C2E C2C -177.2(6) . . . . ?
C1 N2 C1M C1O 80.4(10) . . . . ?
F12 C2D C2U C2L 179.9(8) . . . . ?
F12 C2D C2U C2C -0.1(8) . . . . ?
C3 N1 C5 C1 -115.7(9) . . . . ?
C3 N1 C5 C1R 123.3(8) . . . . ?
N5 C16 C18 F5 -4.2(14) . . . . ?
N5 C16 C18 C23 177.0(8) . . . . ?
N5 C16 C21 F13 -0.3(13) . . . . ?
N5 C16 C21 C1N -175.7(9) . . . . ?
C4 N4 C1P C11 -145.0(9) . . . . ?
C4 N4 C1P C2Q 94.6(11) . . . . ?
C4 C17 C19 C1X 169.9(9) . . . . ?
C5 N1 C3 O1 0.3(13) . . . . ?
C5 N1 C3 C1E -179.1(8) . . . . ?
C2 C9 C1D C12 0.1(12) . . . . ?
C2 C9 C1D C1C -179.7(7) . . . . ?
C2 C9 C1G C26 179.0(8) . . . . ?
C2 C9 C1G C27 1.2(13) . . . . ?
C2 C10 C13 C1A -89.6(10) . . . . ?
C2 C10 C1J C27 -0.7(13) . . . . ?
C2 C14 C1L C12 -2.4(15) . . . . ?
C7 C8 C1F C24 -0.4(13) . . . . ?
C7 C8 C1F C2A 178.1(8) . . . . ?
C7 C8 C1H C1T -177.6(8) . . . . ?
C7 C8 C1H C1Z 2.8(13) . . . . ?
C7 C1I C1X C19 -93.1(11) . . . . ?
C7 C1I C25 C24 0.3(14) . . . . ?
C7 C22 C2B C1Z -0.5(16) . . . . ?
F7 C2Z C2F C2N 179.0(8) . . . . ?
F7 C2Z C2F F10 5.7(9) . . . . ?
F7 C2Z C2L C2U -179.1(7) . . . . ?
F7 C2Z C2L C2S 0.9(7) . . . . ?
C8 C7 C1I C1X 179.0(8) . . . . ?
C8 C7 C1I C25 -0.9(13) . . . . ?
C8 C7 C22 C2B 1.4(13) . . . . ?
C8 C1F C24 C25 -0.2(15) . . . . ?
C8 C1F C2A C2H -0.9(15) . . . . ?
C8 C1H C1T C1W 178.6(9) . . . . ?
C8 C1H C1T C2H 0.1(14) . . . . ?
C8 C1H C1Z C2B -1.6(13) . . . . ?
C8 C1H C1Z C2M 179.1(9) . . . . ?
C9 C2 C10 C13 -179.7(7) . . . . ?
C9 C2 C10 C1J 1.0(12) . . . . ?
C9 C2 C14 C1L 2.4(13) . . . . ?
C9 C1G C26 C1K 1.1(14) . . . . ?
C9 C1G C27 C1J -0.8(15) . . . . ?
C10 C2 C9 C1D 178.5(7) . . . . ?
C10 C2 C9 C1G -1.3(12) . . . . ?
C10 C2 C14 C1L -177.3(8) . . . . ?
C10 C13 C1A C1E 168.4(7) . . . . ?
C10 C1J C27 C1G 0.5(15) . . . . ?
C11 N3 C1Y C28 -111.6(10) . . . . ?
C12 C29 C2J C2G 1.7(17) . . . . ?
C13 C10 C1J C27 -179.9(9) . . . . ?
C13 C1A C1E C3 -79.1(8) . . . . ?
C14 C2 C9 C1D -1.3(11) . . . . ?
C14 C2 C9 C1G 178.9(8) . . . . ?
C14 C2 C10 C13 0.0(12) . . . . ?
C14 C2 C10 C1J -179.2(8) . . . . ?
C15 C1B C1S F2 179.3(8) . . . . ?
C15 C1B C1S C1U -0.2(15) . . . . ?
C16 N5 C1V C1O -161.9(8) . . . . ?
C16 C18 C23 C15 -177.0(9) . . . . ?
C16 C18 C23 C1Q -0.1(14) . . . . ?
C17 C19 C1X C1I -177.3(10) . . . . ?
C18 C16 C21 F13 179.0(8) . . . . ?
C18 C16 C21 C1N 3.5(14) . . . . ?
C1B C15 C23 C18 176.4(9) . . . . ?
C1B C15 C23 C1Q -0.5(14) . . . . ?
C1B C1S C1U F 178.2(8) . . . . ?
C1B C1S C1U C1Q -1.0(15) . . . . ?
C1C C1K C26 C1G -0.7(16) . . . . ?
C1C C2G C2J C29 -1.7(17) . . . . ?
C1D C9 C1G C26 -0.8(13) . . . . ?
C1D C9 C1G C27 -178.6(8) . . . . ?
C1D C12 C1L C14 1.1(14) . . . . ?
C1D C12 C29 C2J -0.6(15) . . . . ?
C1D C1C C1K C26 0.1(15) . . . . ?
C1D C1C C2G C2J 0.6(15) . . . . ?
C1F C8 C1H C1T 0.4(13) . . . . ?
C1F C8 C1H C1Z -179.2(8) . . . . ?
C1F C24 C25 C1I 0.3(16) . . . . ?
C1F C2A C2H C1T 1.5(17) . . . . ?
C1G C9 C1D C12 179.9(8) . . . . ?
C1G C9 C1D C1C 0.1(12) . . . . ?
C1H C8 C1F C24 -178.5(9) . . . . ?
C1H C8 C1F C2A 0.0(13) . . . . ?
C1H C1T C1W C2K 2.8(17) . . . . ?
C1H C1T C2H C2A -1.1(16) . . . . ?
C1H C1Z C2B C22 0.5(15) . . . . ?
C1H C1Z C2M C2K 1.9(17) . . . . ?
C1I C7 C8 C1F 1.0(12) . . . . ?
C1I C7 C8 C1H 179.0(8) . . . . ?
C1I C7 C22 C2B 179.8(9) . . . . ?
C1J C10 C13 C1A 89.7(10) . . . . ?
C1K C1C C1D C9 0.3(12) . . . . ?
C1K C1C C1D C12 -179.5(8) . . . . ?
C1K C1C C2G C2J -179.4(10) . . . . ?
F9 C2S C2I F6 -3.9(7) . . . . ?
F9 C2S C2I C2E 179.0(7) . . . . ?
C1L C12 C1D C9 0.0(13) . . . . ?
C1L C12 C1D C1C 179.8(8) . . . . ?
C1L C12 C29 C2J 179.1(10) . . . . ?
C1M N2 C1 O3 -1.5(14) . . . . ?
C1M N2 C1 C5 177.2(8) . . . . ?
C1M C1O C1V N5 176.4(7) . . . . ?
C1N C1Q C1U F 3.4(14) . . . . ?
C1N C1Q C1U C1S -177.4(9) . . . . ?
C1N C1Q C23 C15 178.3(8) . . . . ?
C1N C1Q C23 C18 1.3(13) . . . . ?
C1P N4 C4 O4 -0.2(15) . . . . ?
C1P N4 C4 C17 178.3(9) . . . . ?
C1Q C1N C21 F13 -177.9(8) . . . . ?
C1Q C1N C21 C16 -2.4(14) . . . . ?
C1T C1H C1Z C2B 178.7(9) . . . . ?
C1T C1H C1Z C2M -0.5(14) . . . . ?
C1T C1W C2K C2M -1.5(19) . . . . ?
F8 C2E C2C F11 1.1(8) . . . . ?
F8 C2E C2C C2U -179.2(8) . . . . ?
C1U C1Q C23 C15 -0.6(13) . . . . ?
C1U C1Q C23 C18 -177.6(8) . . . . ?
C1V N5 C16 C18 -10.6(15) . . . . ?
C1V N5 C16 C21 168.6(9) . . . . ?
C1W C1T C2H C2A -179.5(10) . . . . ?
C1W C2K C2M C1Z -0.9(19) . . . . ?
C1X C1I C25 C24 -179.6(9) . . . . ?
C1Y N3 C11 O5 -2.4(14) . . . . ?
C1Y N3 C11 C1P 174.4(8) . . . . ?
C1Y C28 C2P N20 50.0(13) . . . . ?
C1Z C1H C1T C1W -1.8(13) . . . . ?
C1Z C1H C1T C2H 179.8(9) . . . . ?
N20 C2N C2D F12 -5.7(8) . . . . ?
N20 C2N C2D C2U 174.3(7) . . . . ?
C21 C16 C18 F5 176.6(8) . . . . ?
C21 C16 C18 C23 -2.3(14) . . . . ?
C21 C1N C1Q C1U 178.7(9) . . . . ?
C21 C1N C1Q C23 -0.1(13) . . . . ?
C22 C7 C8 C1F 179.4(8) . . . . ?
C22 C7 C8 C1H -2.6(12) . . . . ?
C22 C7 C1I C1X 0.7(13) . . . . ?
C22 C7 C1I C25 -179.3(8) . . . . ?
C23 C15 C1B F3 179.3(8) . . . . ?
C23 C15 C1B C1S 0.9(14) . . . . ?
C23 C1Q C1U F -177.8(8) . . . . ?
C23 C1Q C1U C1S 1.4(14) . . . . ?
C24 C1F C2A C2H 177.5(10) . . . . ?
C25 C1I C1X C19 86.9(11) . . . . ?
C26 C1G C27 C1J -178.5(9) . . . . ?
C27 C1G C26 C1K 178.8(10) . . . . ?
C29 C12 C1D C9 179.7(8) . . . . ?
C29 C12 C1D C1C -0.5(13) . . . . ?
C29 C12 C1L C14 -178.5(10) . . . . ?
C2A C1F C24 C25 -178.6(10) . . . . ?
C2B C1Z C2M C2K -177.3(11) . . . . ?
C2G C1C C1D C9 -179.7(8) . . . . ?
C2G C1C C1D C12 0.6(13) . . . . ?
C2G C1C C1K C26 180.0(10) . . . . ?
C2H C1T C1W C2K -178.8(11) . . . . ?
C2M C1Z C2B C22 179.8(10) . . . . ?
C2Z C2F C2N N20 -174.4(7) . . . . ?
C2Z C2F C2N C2D 0.0 . . . . ?
C2Z C2L C2S F9 1.1(8) . . . . ?
C2Z C2L C2S C2I 180.0 . . . . ?
C2F C2Z C2L C2U 0.0 . . . . ?
C2F C2Z C2L C2S 180.0 . . . . ?
C2F C2N C2D F12 -179.9(7) . . . . ?
C2F C2N C2D C2U 0.0 . . . . ?
C2N N20 C2P C28 123.5(11) . . . . ?
C2N C2D C2U C2L 0.0 . . . . ?
C2N C2D C2U C2C 180.0 . . . . ?
C2D C2U C2L C2Z 0.0 . . . . ?
C2D C2U C2L C2S 180.0 . . . . ?
C2D C2U C2C F11 -0.4(7) . . . . ?
C2D C2U C2C C2E 180.0 . . . . ?
C2U C2L C2S F9 -178.9(8) . . . . ?
C2U C2L C2S C2I 0.0 . . . . ?
C2L C2Z C2F C2N 0.0 . . . . ?
C2L C2Z C2F F10 -173.3(9) . . . . ?
C2L C2U C2C F11 179.6(7) . . . . ?
C2L C2U C2C C2E 0.0 . . . . ?
C2L C2S C2I F6 177.0(7) . . . . ?
C2L C2S C2I C2E 0.0 . . . . ?
C2S C2I C2E F8 179.2(8) . . . . ?
C2S C2I C2E C2C 0.0 . . . . ?
C2I C2E C2C F11 -179.6(7) . . . . ?
C2I C2E C2C C2U 0.0 . . . . ?
C2C C2U C2L C2Z 180.0 . . . . ?
C2C C2U C2L C2S 0.0 . . . . ?
C6 C2R C2T C2V 0(2) . . . . ?
C6 C2W C2Y C2V 1(3) . . . . ?
C2P N20 C2N C2F -40.7(12) . . . . ?
C2P N20 C2N C2D 145.0(8) . . . . ?
C2R C6 C2W C2Y -3(2) . . . . ?
C2R C2T C2V C2Y -2(3) . . . . ?
C2T C2V C2Y C2W 2(3) . . . . ?
C2W C6 C2R C2T 2(2) . . . . ?
C2W C6 C2R C2X -180.0(14) . . . . ?
C2X C2R C2T C2V -177.8(15) . . . . ?
F10 C2F C2N N20 -2.3(11) . . . . ?
F10 C2F C2N C2D 172.1(11) . . . . ?
